data_9001250
loop_
_publ_author_name
'Bernstein, L. R.'
'Reichel, D. G.'
'Merlino, S.'

_publ_section_title
;
 Renierite crystal structure refined from Rietveld analysis of powder
 neutron-diffrection data
;
_journal_name_full 'American Mineralogist'
_journal_page_first 1177
_journal_page_last 1181
_journal_volume 74
_journal_year 1989
_chemical_formula_sum 'Cu9.36 Fe3.56 Ge1.62 S16 Zn'
_chemical_name_mineral Renierite
_space_group_IT_number 112
_symmetry_space_group_name_Hall 'P -4 2c'
_symmetry_space_group_name_H-M 'P -4 2 c'
_cell_angle_alpha 90
_cell_angle_beta 90
_cell_angle_gamma 90
_cell_length_a 10.6226
_cell_length_b 10.6226
_cell_length_c 10.5506
_cell_formula_units_Z 2
_cell_volume 1190.526
_database_code_amcsd 0001278
_exptl_crystal_density_diffrn 4.156
_cod_original_formula_sum 'Cu9.36 Zn Ge1.62 Fe3.56 S16'
_cod_database_code 9001250

loop_
_space_group_symop_operation_xyz
x,y,z
-y,-x,1/2+z
y,-x,-z
-x,y,1/2-z
-x,-y,z
y,x,1/2+z
-y,x,-z
x,-y,1/2-z

loop_
_atom_site_label
_atom_site_fract_x
_atom_site_fract_y
_atom_site_fract_z
_atom_site_occupancy
_atom_site_U_iso_or_equiv
Cu1 0.24840 0.00000 0.25000 0.82000 0.02026
Cu2 0.23360 0.50000 0.25000 0.90000 0.02280
Cu3 0.00000 0.50000 0.00150 0.96000 0.01646
Cu4 0.25440 0.25850 0.51070 1.00000 0.01773
Zn 0.00000 0.00000 0.00000 1.00000 0.03040
Ge 0.00000 0.24980 0.25000 0.81000 0.00760
Fe1 0.50000 0.26460 0.25000 0.90000 0.01140
Fe2 0.50000 0.00000 0.25000 0.84000 0.01140
Fe3 0.50000 0.50000 0.00000 0.92000 0.00380
S1 0.39380 0.13900 0.12400 1.00000 0.01267
S2 0.12320 0.36990 0.11860 1.00000 0.01267
S3 0.37970 0.37660 0.37360 1.00000 0.01267
S4 0.12250 0.13980 0.38520 1.00000 0.01267

loop_
_cod_related_entry_id
_cod_related_entry_database
_cod_related_entry_code
1 AMCSD 0001278
